data_7011285
loop_
_publ_author_name
'Marianna I. Sladek'
'Thomas Braun'
'Beate Neumann'
'Hans-Georg Stammler'

_publ_section_title
;
 Aromatic C--F activation at Ni in the presence of a carbon--chlorine
 bond: the nickel mediated synthesis of new pyrimidines
;
_journal_issue 3
_journal_name_full 'J. Chem. Soc., Dalton Trans.'
_journal_page_first 297
_journal_page_last 299
_journal_year 2002
_chemical_formula_moiety 'C16 H30 Cl F2 N2 Ni2 P2'
_chemical_formula_sum 'C16 H30 Cl F3 N2 Ni P2'
_chemical_formula_weight 463.52
_space_group_IT_number 2
_symmetry_cell_setting triclinic
_symmetry_space_group_name_Hall '-P 1'
_symmetry_space_group_name_H-M 'P -1'
_atom_sites_solution_hydrogens geom
_atom_sites_solution_primary direct
_atom_sites_solution_secondary difmap
_audit_creation_method SHELXL-97
_cell_angle_alpha 97.9150(5)
_cell_angle_beta 96.7310(5)
_cell_angle_gamma 90.4950(4)
_cell_formula_units_Z 4
_cell_length_a 11.87000(10)
_cell_length_b 13.36900(10)
_cell_length_c 14.1440(2)
_cell_measurement_reflns_used 14313
_cell_measurement_temperature 100(2)
_cell_measurement_theta_max 42.106
_cell_measurement_theta_min 2.037
_cell_volume 2207.11(4)
_computing_cell_refinement 'HKL Scalepack (Otwinowski & Minor 1997)'
_computing_data_collection KappaCCD
_computing_data_reduction 'Denzo and Scalepak (Otwinowski & Minor, 1997)'
_computing_molecular_graphics 'SHELXTL-PLUS (1990)'
_computing_publication_material 'SHELXL-97 (Sheldrick, 1997)'
_computing_structure_refinement 'SHELXL-97 (Sheldrick, 1997)'
_computing_structure_solution 'SHELXS-97 (Sheldrick, 1990)'
_diffrn_ambient_temperature 100(2)
_diffrn_measured_fraction_theta_full 0.998
_diffrn_measured_fraction_theta_max 0.998
_diffrn_measurement_device_type KappaCCD
_diffrn_measurement_method CCD
_diffrn_radiation_monochromator graphite
_diffrn_radiation_source 'fine-focus sealed tube'
_diffrn_radiation_type MoK\a
_diffrn_radiation_wavelength 0.71073
_diffrn_reflns_av_R_equivalents 0.033
_diffrn_reflns_av_sigmaI/netI 0.0285
_diffrn_reflns_limit_h_max 16
_diffrn_reflns_limit_h_min -16
_diffrn_reflns_limit_k_max 18
_diffrn_reflns_limit_k_min -18
_diffrn_reflns_limit_l_max 19
_diffrn_reflns_limit_l_min -19
_diffrn_reflns_number 89302
_diffrn_reflns_theta_full 30.00
_diffrn_reflns_theta_max 30.00
_diffrn_reflns_theta_min 2.13
_exptl_absorpt_coefficient_mu 1.172
_exptl_absorpt_correction_T_max 0.8532
_exptl_absorpt_correction_T_min 0.7504
_exptl_absorpt_correction_type multi-scan
_exptl_crystal_colour yellow
_exptl_crystal_density_diffrn 1.395
_exptl_crystal_density_method 'not measured'
_exptl_crystal_description rhomb
_exptl_crystal_F_000 968
_exptl_crystal_size_max 0.26
_exptl_crystal_size_mid 0.20
_exptl_crystal_size_min 0.14
_refine_diff_density_max 0.928
_refine_diff_density_min -0.494
_refine_diff_density_rms 0.064
_refine_ls_extinction_method none
_refine_ls_goodness_of_fit_ref 1.066
_refine_ls_hydrogen_treatment mixed
_refine_ls_matrix_type full
_refine_ls_number_parameters 463
_refine_ls_number_reflns 12851
_refine_ls_number_restraints 0
_refine_ls_restrained_S_all 1.066
_refine_ls_R_factor_all 0.0395
_refine_ls_R_factor_gt 0.0289
_refine_ls_shift/su_max 0.001
_refine_ls_shift/su_mean 0.000
_refine_ls_structure_factor_coef Fsqd
_refine_ls_weighting_details 'calc w=1/[\s^2^(Fo^2^)+(0.0314P)^2^+0.7719P] where P=(Fo^2^+2Fc^2^)/3'
_refine_ls_weighting_scheme calc
_refine_ls_wR_factor_gt 0.0670
_refine_ls_wR_factor_ref 0.0710
_reflns_number_gt 10758
_reflns_number_total 12851
_reflns_threshold_expression >2sigma(I)
_cod_data_source_file b110128e-1.txt
_cod_data_source_block compound1
_cod_depositor_comments
;
The following automatic conversions were performed:
'_atom_site_symetry_multiplicity' tag replaced with
'_atom_site_symmetry_multiplicity'.

Automatic conversion script
Id: cif_correct_tags 1440 2010-10-19 06:21:57Z saulius 

The following automatic conversions were performed:
'_symmetry_cell_setting' value 'Triclinic' changed to 'triclinic'
according to '/home/saulius/struct/CIF-dictionaries/cif_core.dic'
dictionary named 'cif_core.dic' version 2.4.1 from 2010-06-29.

Automatic conversion script
Id: cif_fix_enum 1527 2010-12-29 10:47:43Z saulius 
;
_cod_database_code 7011285

loop_
_symmetry_equiv_pos_as_xyz
'x, y, z'
'-x, -y, -z'

loop_
_atom_site_label
_atom_site_type_symbol
_atom_site_fract_x
_atom_site_fract_y
_atom_site_fract_z
_atom_site_U_iso_or_equiv
_atom_site_adp_type
_atom_site_occupancy
_atom_site_symmetry_multiplicity
_atom_site_calc_flag
_atom_site_refinement_flags
_atom_site_disorder_assembly
_atom_site_disorder_group
Ni1 Ni 0.086705(14) 0.276716(12) 0.261849(12) 0.01481(4) Uani 1 1 d . . .
Cl1 Cl 0.14047(3) 0.13710(3) 0.31801(3) 0.02289(7) Uani 1 1 d . . .
P1 P -0.07894(3) 0.25417(3) 0.31452(3) 0.01988(7) Uani 1 1 d . . .
P2 P 0.25592(3) 0.29037(3) 0.21268(2) 0.01618(7) Uani 1 1 d . . .
F1 F -0.06328(8) 0.30509(7) 0.07166(7) 0.0305(2) Uani 1 1 d . . .
F2 F -0.07105(9) 0.64200(8) 0.09780(9) 0.0430(3) Uani 1 1 d . . .
F3 F 0.12653(8) 0.50950(7) 0.33782(7) 0.0298(2) Uani 1 1 d . . .
N1 N -0.06845(11) 0.47321(10) 0.08312(10) 0.0268(3) Uani 1 1 d . . .
N2 N 0.02616(11) 0.57703(9) 0.21953(10) 0.0266(3) Uani 1 1 d . . .
C1 C 0.03784(11) 0.39410(10) 0.21070(10) 0.0170(2) Uani 1 1 d . . .
C2 C -0.02955(12) 0.39472(11) 0.12373(10) 0.0208(3) Uani 1 1 d . . .
C3 C -0.03574(13) 0.55924(12) 0.13571(13) 0.0281(3) Uani 1 1 d . . .
C4 C 0.06085(11) 0.49281(11) 0.25275(11) 0.0206(3) Uani 1 1 d . . .
C5 C -0.14233(13) 0.12848(12) 0.27248(13) 0.0311(4) Uani 1 1 d . . .
H5A H -0.1032 0.0792 0.3103 0.037 Uiso 1 1 calc R . .
H5B H -0.2230 0.1287 0.2840 0.037 Uiso 1 1 calc R . .
C6 C -0.13504(15) 0.09464(14) 0.16568(14) 0.0378(4) Uani 1 1 d . . .
H6A H -0.1744 0.1427 0.1278 0.057 Uiso 1 1 calc R . .
H6B H -0.1708 0.0274 0.1466 0.057 Uiso 1 1 calc R . .
H6C H -0.0552 0.0921 0.1542 0.057 Uiso 1 1 calc R . .
C7 C -0.06059(15) 0.26009(13) 0.44521(12) 0.0323(4) Uani 1 1 d . . .
H7A H -0.1358 0.2527 0.4676 0.039 Uiso 1 1 calc R . .
H7B H -0.0140 0.2029 0.4630 0.039 Uiso 1 1 calc R . .
C8 C -0.00378(19) 0.35864(15) 0.49563(13) 0.0447(5) Uani 1 1 d . . .
H8A H 0.0701 0.3670 0.4727 0.067 Uiso 1 1 calc R . .
H8B H 0.0070 0.3572 0.5652 0.067 Uiso 1 1 calc R . .
H8C H -0.0518 0.4152 0.4815 0.067 Uiso 1 1 calc R . .
C9 C -0.19276(12) 0.34211(12) 0.28812(13) 0.0286(3) Uani 1 1 d . . .
H9A H -0.1613 0.4118 0.3065 0.034 Uiso 1 1 calc R . .
H9B H -0.2150 0.3325 0.2177 0.034 Uiso 1 1 calc R . .
C10 C -0.30003(15) 0.33346(15) 0.33701(17) 0.0456(5) Uani 1 1 d . . .
H10A H -0.3336 0.2653 0.3187 0.068 Uiso 1 1 calc R . .
H10B H -0.3547 0.3831 0.3167 0.068 Uiso 1 1 calc R . .
H10C H -0.2805 0.3464 0.4069 0.068 Uiso 1 1 calc R . .
C11 C 0.37393(12) 0.28725(11) 0.30783(11) 0.0230(3) Uani 1 1 d . . .
H11A H 0.3645 0.2267 0.3396 0.028 Uiso 1 1 calc R . .
H11B H 0.4457 0.2809 0.2785 0.028 Uiso 1 1 calc R . .
C12 C 0.38278(15) 0.38043(12) 0.38348(12) 0.0307(3) Uani 1 1 d . . .
H12A H 0.3980 0.4403 0.3535 0.046 Uiso 1 1 calc R . .
H12B H 0.4448 0.3727 0.4340 0.046 Uiso 1 1 calc R . .
H12C H 0.3113 0.3884 0.4117 0.046 Uiso 1 1 calc R . .
C13 C 0.27628(12) 0.18147(10) 0.12371(10) 0.0207(3) Uani 1 1 d . . .
H13A H 0.3519 0.1877 0.1018 0.025 Uiso 1 1 calc R . .
H13B H 0.2749 0.1193 0.1544 0.025 Uiso 1 1 calc R . .
C14 C 0.18568(13) 0.17153(12) 0.03669(11) 0.0282(3) Uani 1 1 d . . .
H14A H 0.1105 0.1663 0.0580 0.042 Uiso 1 1 calc R . .
H14B H 0.1987 0.1108 -0.0076 0.042 Uiso 1 1 calc R . .
H14C H 0.1897 0.2311 0.0038 0.042 Uiso 1 1 calc R . .
C15 C 0.28808(12) 0.40089(11) 0.15565(11) 0.0214(3) Uani 1 1 d . . .
H15A H 0.2298 0.4039 0.1001 0.026 Uiso 1 1 calc R . .
H15B H 0.2815 0.4624 0.2022 0.026 Uiso 1 1 calc R . .
C16 C 0.40510(13) 0.40324(12) 0.12066(12) 0.0277(3) Uani 1 1 d . . .
H16A H 0.4640 0.4040 0.1754 0.041 Uiso 1 1 calc R . .
H16B H 0.4135 0.4640 0.0903 0.041 Uiso 1 1 calc R . .
H16C H 0.4128 0.3432 0.0738 0.041 Uiso 1 1 calc R . .
Ni2 Ni 0.485443(14) -0.220283(12) 0.257962(12) 0.01465(4) Uani 1 1 d . . .
Cl2 Cl 0.44650(3) -0.35434(3) 0.32363(3) 0.02722(8) Uani 1 1 d . . .
P3 P 0.30273(3) -0.21180(3) 0.20687(2) 0.01578(7) Uani 1 1 d . . .
P4 P 0.66666(3) -0.23734(3) 0.31079(2) 0.01640(7) Uani 1 1 d . . .
N3 N 0.59462(10) -0.03127(10) 0.07295(9) 0.0240(3) Uani 1 1 d . . .
N4 N 0.53705(10) 0.07758(9) 0.20510(9) 0.0231(3) Uani 1 1 d . . .
F4 F 0.58419(8) -0.19846(7) 0.06725(6) 0.02653(19) Uani 1 1 d . . .
F5 F 0.60261(8) 0.13695(7) 0.08122(8) 0.0353(2) Uani 1 1 d . . .
F6 F 0.46822(8) 0.01468(7) 0.32577(6) 0.02813(19) Uani 1 1 d . . .
C17 C 0.52036(11) -0.10492(10) 0.20276(10) 0.0171(2) Uani 1 1 d . . .
C18 C 0.56529(11) -0.10775(11) 0.11596(10) 0.0193(3) Uani 1 1 d . . .
C19 C 0.57639(12) 0.05640(11) 0.12210(12) 0.0248(3) Uani 1 1 d . . .
C20 C 0.51012(11) -0.00518(11) 0.24137(10) 0.0196(3) Uani 1 1 d . . .
C21 C 0.25782(12) -0.32252(10) 0.11963(10) 0.0206(3) Uani 1 1 d . . .
H21A H 0.2672 -0.3837 0.1518 0.025 Uiso 1 1 calc R . .
H21B H 0.1762 -0.3175 0.0971 0.025 Uiso 1 1 calc R . .
C22 C 0.32400(13) -0.33459(12) 0.03280(11) 0.0275(3) Uani 1 1 d . . .
H22A H 0.3114 -0.2763 -0.0019 0.041 Uiso 1 1 calc R . .
H22B H 0.2980 -0.3965 -0.0100 0.041 Uiso 1 1 calc R . .
H22C H 0.4051 -0.3387 0.0545 0.041 Uiso 1 1 calc R . .
C23 C 0.21066(12) -0.21612(11) 0.30066(11) 0.0225(3) Uani 1 1 d . . .
H23A H 0.1305 -0.2178 0.2717 0.027 Uiso 1 1 calc R . .
H23B H 0.2241 -0.2789 0.3296 0.027 Uiso 1 1 calc R . .
C24 C 0.23128(15) -0.12481(12) 0.37980(12) 0.0309(3) Uani 1 1 d . . .
H24A H 0.3105 -0.1230 0.4088 0.046 Uiso 1 1 calc R . .
H24B H 0.1812 -0.1306 0.4292 0.046 Uiso 1 1 calc R . .
H24C H 0.2153 -0.0626 0.3518 0.046 Uiso 1 1 calc R . .
C25 C 0.25458(12) -0.10313(11) 0.14805(11) 0.0205(3) Uani 1 1 d . . .
H25A H 0.2764 -0.0408 0.1932 0.025 Uiso 1 1 calc R . .
H25B H 0.2959 -0.1015 0.0914 0.025 Uiso 1 1 calc R . .
C26 C 0.12723(12) -0.10077(12) 0.11486(12) 0.0266(3) Uani 1 1 d . . .
H26A H 0.1034 -0.1632 0.0720 0.040 Uiso 1 1 calc R . .
H26B H 0.1116 -0.0427 0.0804 0.040 Uiso 1 1 calc R . .
H26C H 0.0852 -0.0949 0.1709 0.040 Uiso 1 1 calc R . .
C27 C 0.68682(13) -0.21067(12) 0.44152(10) 0.0243(3) Uani 1 1 d . . .
H27A H 0.6402 -0.2592 0.4682 0.029 Uiso 1 1 calc R . .
H27B H 0.7674 -0.2202 0.4650 0.029 Uiso 1 1 calc R . .
C28 C 0.65391(16) -0.10311(14) 0.47750(12) 0.0357(4) Uani 1 1 d . . .
H28A H 0.7008 -0.0548 0.4520 0.054 Uiso 1 1 calc R . .
H28B H 0.6661 -0.0916 0.5479 0.054 Uiso 1 1 calc R . .
H28C H 0.5737 -0.0939 0.4556 0.054 Uiso 1 1 calc R . .
C29 C 0.71675(13) -0.36618(11) 0.28297(12) 0.0256(3) Uani 1 1 d . . .
H29A H 0.8004 -0.3657 0.2972 0.031 Uiso 1 1 calc R . .
H29B H 0.6848 -0.4098 0.3249 0.031 Uiso 1 1 calc R . .
C30 C 0.68311(14) -0.41058(13) 0.17803(13) 0.0330(4) Uani 1 1 d . . .
H30A H 0.6002 -0.4146 0.1644 0.050 Uiso 1 1 calc R . .
H30B H 0.7137 -0.4784 0.1661 0.050 Uiso 1 1 calc R . .
H30C H 0.7138 -0.3672 0.1362 0.050 Uiso 1 1 calc R . .
C31 C 0.77384(12) -0.15704(11) 0.27155(11) 0.0219(3) Uani 1 1 d . . .
H31A H 0.7759 -0.1771 0.2018 0.026 Uiso 1 1 calc R . .
H31B H 0.7485 -0.0864 0.2807 0.026 Uiso 1 1 calc R . .
C32 C 0.89475(13) -0.15954(13) 0.32193(14) 0.0334(4) Uani 1 1 d . . .
H32A H 0.8954 -0.1361 0.3908 0.050 Uiso 1 1 calc R . .
H32B H 0.9445 -0.1153 0.2944 0.050 Uiso 1 1 calc R . .
H32C H 0.9219 -0.2288 0.3129 0.050 Uiso 1 1 calc R . .

loop_
_atom_site_aniso_label
_atom_site_aniso_U_11
_atom_site_aniso_U_22
_atom_site_aniso_U_33
_atom_site_aniso_U_23
_atom_site_aniso_U_13
_atom_site_aniso_U_12
Ni1 0.01401(8) 0.01287(8) 0.01779(8) 0.00355(6) 0.00127(6) -0.00002(6)
Cl1 0.02099(16) 0.01950(16) 0.02973(18) 0.01008(13) 0.00153(13) 0.00166(12)
P1 0.01688(16) 0.01738(17) 0.02652(18) 0.00532(14) 0.00484(13) -0.00071(13)
P2 0.01489(15) 0.01392(15) 0.02024(16) 0.00409(13) 0.00215(12) 0.00066(12)
F1 0.0339(5) 0.0259(5) 0.0278(5) 0.0001(4) -0.0090(4) 0.0013(4)
F2 0.0347(5) 0.0306(5) 0.0715(8) 0.0328(5) 0.0082(5) 0.0097(4)
F3 0.0322(5) 0.0222(4) 0.0313(5) -0.0045(4) -0.0013(4) -0.0011(4)
N1 0.0218(6) 0.0295(7) 0.0321(7) 0.0154(6) 0.0028(5) 0.0048(5)
N2 0.0219(6) 0.0157(6) 0.0442(8) 0.0071(5) 0.0096(5) 0.0017(5)
C1 0.0146(6) 0.0157(6) 0.0217(6) 0.0043(5) 0.0047(5) 0.0005(5)
C2 0.0187(6) 0.0205(7) 0.0238(7) 0.0052(5) 0.0020(5) 0.0015(5)
C3 0.0208(7) 0.0238(8) 0.0456(9) 0.0196(7) 0.0103(6) 0.0065(6)
C4 0.0167(6) 0.0180(6) 0.0279(7) 0.0035(5) 0.0062(5) 0.0005(5)
C5 0.0219(7) 0.0198(7) 0.0521(10) 0.0062(7) 0.0051(7) -0.0044(6)
C6 0.0274(8) 0.0303(9) 0.0507(11) -0.0069(8) -0.0011(7) -0.0076(7)
C7 0.0354(9) 0.0355(9) 0.0305(8) 0.0114(7) 0.0144(7) 0.0078(7)
C8 0.0667(13) 0.0387(10) 0.0268(9) -0.0029(7) 0.0053(8) 0.0117(9)
C9 0.0181(7) 0.0280(8) 0.0419(9) 0.0096(7) 0.0071(6) 0.0043(6)
C10 0.0232(8) 0.0421(11) 0.0777(15) 0.0190(10) 0.0185(9) 0.0069(7)
C11 0.0174(6) 0.0243(7) 0.0275(7) 0.0075(6) -0.0013(5) -0.0016(5)
C12 0.0354(9) 0.0276(8) 0.0279(8) 0.0062(6) -0.0037(6) -0.0068(7)
C13 0.0217(7) 0.0168(6) 0.0245(7) 0.0037(5) 0.0053(5) 0.0037(5)
C14 0.0277(8) 0.0289(8) 0.0258(7) -0.0034(6) 0.0018(6) 0.0035(6)
C15 0.0215(7) 0.0172(6) 0.0275(7) 0.0066(5) 0.0066(5) 0.0010(5)
C16 0.0255(7) 0.0240(7) 0.0361(8) 0.0076(6) 0.0110(6) -0.0015(6)
Ni2 0.01495(8) 0.01252(8) 0.01693(8) 0.00366(6) 0.00204(6) -0.00045(6)
Cl2 0.02481(17) 0.02219(17) 0.0373(2) 0.01506(15) 0.00226(14) -0.00195(13)
P3 0.01513(15) 0.01306(15) 0.01953(16) 0.00328(12) 0.00257(12) -0.00096(12)
P4 0.01680(15) 0.01478(16) 0.01751(16) 0.00291(12) 0.00073(12) 0.00101(12)
N3 0.0210(6) 0.0283(7) 0.0251(6) 0.0117(5) 0.0033(5) 0.0001(5)
N4 0.0187(6) 0.0178(6) 0.0338(7) 0.0088(5) 0.0008(5) 0.0007(4)
F4 0.0319(5) 0.0274(5) 0.0204(4) -0.0010(3) 0.0091(3) -0.0008(4)
F5 0.0333(5) 0.0301(5) 0.0476(6) 0.0228(4) 0.0057(4) -0.0029(4)
F6 0.0366(5) 0.0210(4) 0.0277(5) -0.0002(3) 0.0120(4) 0.0015(4)
C17 0.0128(6) 0.0177(6) 0.0206(6) 0.0043(5) 0.0000(5) 0.0000(5)
C18 0.0156(6) 0.0217(7) 0.0212(6) 0.0062(5) 0.0011(5) 0.0003(5)
C19 0.0169(6) 0.0232(7) 0.0358(8) 0.0135(6) -0.0011(6) -0.0018(5)
C20 0.0171(6) 0.0195(7) 0.0224(7) 0.0035(5) 0.0023(5) 0.0002(5)
C21 0.0207(6) 0.0154(6) 0.0249(7) 0.0023(5) 0.0001(5) -0.0035(5)
C22 0.0300(8) 0.0253(8) 0.0256(7) -0.0031(6) 0.0050(6) -0.0044(6)
C23 0.0203(7) 0.0180(7) 0.0314(8) 0.0064(6) 0.0089(6) -0.0009(5)
C24 0.0410(9) 0.0245(8) 0.0299(8) 0.0028(6) 0.0162(7) -0.0006(7)
C25 0.0191(6) 0.0173(6) 0.0257(7) 0.0066(5) 0.0010(5) 0.0007(5)
C26 0.0212(7) 0.0239(7) 0.0342(8) 0.0072(6) -0.0026(6) 0.0026(6)
C27 0.0259(7) 0.0287(8) 0.0178(6) 0.0045(6) -0.0011(5) 0.0006(6)
C28 0.0466(10) 0.0359(9) 0.0214(7) -0.0040(7) -0.0001(7) 0.0097(8)
C29 0.0231(7) 0.0187(7) 0.0340(8) 0.0020(6) 0.0008(6) 0.0049(5)
C30 0.0279(8) 0.0274(8) 0.0397(9) -0.0095(7) 0.0034(7) 0.0042(6)
C31 0.0175(6) 0.0228(7) 0.0262(7) 0.0061(6) 0.0028(5) -0.0004(5)
C32 0.0175(7) 0.0353(9) 0.0481(10) 0.0131(8) -0.0008(7) -0.0009(6)

loop_
_atom_type_symbol
_atom_type_description
_atom_type_scat_dispersion_real
_atom_type_scat_dispersion_imag
_atom_type_scat_source
C C 0.0033 0.0016 'International Tables Vol C Tables 4.2.6.8 and 6.1.1.4'
H H 0.0000 0.0000 'International Tables Vol C Tables 4.2.6.8 and 6.1.1.4'
Cl Cl 0.1484 0.1585 'International Tables Vol C Tables 4.2.6.8 and 6.1.1.4'
F F 0.0171 0.0103 'International Tables Vol C Tables 4.2.6.8 and 6.1.1.4'
N N 0.0061 0.0033 'International Tables Vol C Tables 4.2.6.8 and 6.1.1.4'
Ni Ni 0.3393 1.1124 'International Tables Vol C Tables 4.2.6.8 and 6.1.1.4'
P P 0.1023 0.0942 'International Tables Vol C Tables 4.2.6.8 and 6.1.1.4'

loop_
_geom_angle_atom_site_label_1
_geom_angle_atom_site_label_2
_geom_angle_atom_site_label_3
_geom_angle
_geom_angle_site_symmetry_1
_geom_angle_site_symmetry_3
_geom_angle_publ_flag
C1 Ni1 Cl1 178.30(4) . . ?
C1 Ni1 P1 92.11(4) . . ?
Cl1 Ni1 P1 87.395(14) . . ?
C1 Ni1 P2 91.51(4) . . ?
Cl1 Ni1 P2 88.983(14) . . ?
P1 Ni1 P2 176.378(15) . . ?
C7 P1 C5 103.51(8) . . ?
C7 P1 C9 105.30(8) . . ?
C5 P1 C9 104.94(8) . . ?
C7 P1 Ni1 110.28(6) . . ?
C5 P1 Ni1 113.11(6) . . ?
C9 P1 Ni1 118.40(5) . . ?
C13 P2 C11 104.65(7) . . ?
C13 P2 C15 105.02(7) . . ?
C11 P2 C15 104.41(7) . . ?
C13 P2 Ni1 109.16(5) . . ?
C11 P2 Ni1 113.68(5) . . ?
C15 P2 Ni1 118.72(5) . . ?
C3 N1 C2 112.03(13) . . ?
C3 N2 C4 112.59(13) . . ?
C4 C1 C2 108.62(12) . . ?
C4 C1 Ni1 126.57(11) . . ?
C2 C1 Ni1 124.81(11) . . ?
N1 C2 F1 113.27(12) . . ?
N1 C2 C1 128.70(14) . . ?
F1 C2 C1 118.03(12) . . ?
N1 C3 N2 129.96(14) . . ?
N1 C3 F2 114.99(15) . . ?
N2 C3 F2 115.04(15) . . ?
N2 C4 F3 113.51(13) . . ?
N2 C4 C1 128.09(14) . . ?
F3 C4 C1 118.40(12) . . ?
C6 C5 P1 112.68(12) . . ?
C8 C7 P1 112.41(12) . . ?
C10 C9 P1 116.95(12) . . ?
C12 C11 P2 113.35(11) . . ?
C14 C13 P2 112.69(10) . . ?
C16 C15 P2 115.65(10) . . ?
C17 Ni2 Cl2 179.31(4) . . ?
C17 Ni2 P3 91.77(4) . . ?
Cl2 Ni2 P3 88.834(14) . . ?
C17 Ni2 P4 91.29(4) . . ?
Cl2 Ni2 P4 88.110(14) . . ?
P3 Ni2 P4 176.844(14) . . ?
C23 P3 C21 103.89(7) . . ?
C23 P3 C25 104.55(7) . . ?
C21 P3 C25 105.20(7) . . ?
C23 P3 Ni2 113.75(5) . . ?
C21 P3 Ni2 109.77(5) . . ?
C25 P3 Ni2 118.40(5) . . ?
C27 P4 C29 104.88(7) . . ?
C27 P4 C31 104.72(7) . . ?
C29 P4 C31 104.37(7) . . ?
C27 P4 Ni2 109.43(5) . . ?
C29 P4 Ni2 113.53(5) . . ?
C31 P4 Ni2 118.72(5) . . ?
C19 N3 C18 112.18(13) . . ?
C19 N4 C20 112.40(13) . . ?
C20 C17 C18 108.68(12) . . ?
C20 C17 Ni2 126.95(11) . . ?
C18 C17 Ni2 124.33(10) . . ?
N3 C18 F4 113.23(12) . . ?
N3 C18 C17 128.55(14) . . ?
F4 C18 C17 118.22(12) . . ?
N4 C19 N3 130.07(13) . . ?
N4 C19 F5 114.98(14) . . ?
N3 C19 F5 114.96(14) . . ?
N4 C20 F6 113.45(12) . . ?
N4 C20 C17 128.11(13) . . ?
F6 C20 C17 118.44(12) . . ?
C22 C21 P3 113.39(10) . . ?
C24 C23 P3 112.04(10) . . ?
C26 C25 P3 116.15(10) . . ?
C28 C27 P4 111.90(10) . . ?
C30 C29 P4 112.42(11) . . ?
C32 C31 P4 116.64(11) . . ?

loop_
_geom_bond_atom_site_label_1
_geom_bond_atom_site_label_2
_geom_bond_distance
_geom_bond_site_symmetry_2
_geom_bond_publ_flag
Ni1 C1 1.8849(13) . ?
Ni1 Cl1 2.1983(4) . ?
Ni1 P1 2.2151(4) . ?
Ni1 P2 2.2152(4) . ?
P1 C7 1.8265(17) . ?
P1 C5 1.8280(16) . ?
P1 C9 1.8377(15) . ?
P2 C13 1.8260(14) . ?
P2 C11 1.8303(14) . ?
P2 C15 1.8359(14) . ?
F1 C2 1.3483(17) . ?
F2 C3 1.3439(17) . ?
F3 C4 1.3449(17) . ?
N1 C3 1.310(2) . ?
N1 C2 1.3253(18) . ?
N2 C3 1.310(2) . ?
N2 C4 1.3290(18) . ?
C1 C4 1.3817(19) . ?
C1 C2 1.3876(19) . ?
C5 C6 1.529(3) . ?
C7 C8 1.521(3) . ?
C9 C10 1.529(2) . ?
C11 C12 1.521(2) . ?
C13 C14 1.527(2) . ?
C15 C16 1.530(2) . ?
Ni2 C17 1.8858(13) . ?
Ni2 Cl2 2.1984(4) . ?
Ni2 P3 2.2132(4) . ?
Ni2 P4 2.2172(4) . ?
P3 C23 1.8213(14) . ?
P3 C21 1.8241(14) . ?
P3 C25 1.8345(14) . ?
P4 C27 1.8211(15) . ?
P4 C29 1.8333(15) . ?
P4 C31 1.8398(14) . ?
N3 C19 1.311(2) . ?
N3 C18 1.3235(18) . ?
N4 C19 1.310(2) . ?
N4 C20 1.3334(18) . ?
F4 C18 1.3440(17) . ?
F5 C19 1.3412(17) . ?
F6 C20 1.3405(16) . ?
C17 C20 1.3816(19) . ?
C17 C18 1.3908(19) . ?
C21 C22 1.525(2) . ?
C23 C24 1.535(2) . ?
C25 C26 1.5314(19) . ?
C27 C28 1.528(2) . ?
C29 C30 1.526(2) . ?
C31 C32 1.528(2) . ?
